data_7241242
loop_
_publ_author_name
'Gabdulkhaev, Mukhammet Nafisovich'
'Ziganshin, Marat'
'Buzyurov, Aleksey V.'
'Schick, Christoph'
'Solovieva, Svetlana'
'Popova, Elena'
'Gubaidullin, Aidar Timergalievich'
'Gorbatchuk, Valery'

_publ_section_title
;
 Smart control of calixarene polymorphic states
;
_journal_name_full CrystEngComm
_journal_paper_doi 10.1039/D0CE01070G
_journal_year 2020
_chemical_formula_moiety 'C72 H72 O8 S4'
_chemical_formula_sum 'C72 H72 O8 S4'
_chemical_formula_weight 1193.53
_space_group_crystal_system triclinic
_space_group_IT_number 2
_space_group_name_Hall '-P 1'
_space_group_name_H-M_alt 'P -1'
_atom_sites_solution_hydrogens geom
_audit_creation_method SHELXL-2014/7
_audit_update_record
;
2020-07-21 deposited with the CCDC.	2020-09-15 downloaded from the CCDC.
;
_cell_angle_alpha 77.015(7)
_cell_angle_beta 88.249(8)
_cell_angle_gamma 88.725(9)
_cell_formula_units_Z 2
_cell_length_a 10.5051(14)
_cell_length_b 13.538(2)
_cell_length_c 22.658(3)
_cell_measurement_reflns_used 1291
_cell_measurement_temperature 100(2)
_cell_measurement_theta_max 25.47
_cell_measurement_theta_min 2.46
_cell_volume 3138.1(8)
_computing_cell_refinement 'APEX2 v2008.6-1 (Bruker AXS)'
_computing_data_collection 'Bruker SMART'
_computing_data_reduction 'SAINT V7.34A (Bruker AXS, 2006)'
_computing_molecular_graphics 'Ortep-3 for Windows (Farrugia, 1997)'
_computing_publication_material 'WinGX publication routines (Farrugia, 1999)'
_computing_structure_refinement 'SHELXL-2014/7 (Sheldrick, 2014)'
_computing_structure_solution 'SHELXS-97 (Sheldrick, 1990)'
_diffrn_ambient_temperature 100(2)
_diffrn_measured_fraction_theta_full 0.990
_diffrn_measured_fraction_theta_max 0.981
_diffrn_measurement_device_type 'Bruker APEX-II CCD'
_diffrn_measurement_method '\f and \w scans'
_diffrn_radiation_monochromator graphite
_diffrn_radiation_source 'fine-focus sealed tube'
_diffrn_radiation_type MoK\a
_diffrn_radiation_wavelength 0.71073
_diffrn_reflns_av_R_equivalents 0.1216
_diffrn_reflns_av_unetI/netI 0.4158
_diffrn_reflns_Laue_measured_fraction_full 0.990
_diffrn_reflns_Laue_measured_fraction_max 0.981
_diffrn_reflns_limit_h_max 12
_diffrn_reflns_limit_h_min -12
_diffrn_reflns_limit_k_max 16
_diffrn_reflns_limit_k_min -16
_diffrn_reflns_limit_l_max 27
_diffrn_reflns_limit_l_min -27
_diffrn_reflns_number 31659
_diffrn_reflns_point_group_measured_fraction_full 0.990
_diffrn_reflns_point_group_measured_fraction_max 0.981
_diffrn_reflns_theta_full 25.242
_diffrn_reflns_theta_max 25.867
_diffrn_reflns_theta_min 0.923
_exptl_absorpt_coefficient_mu 0.208
_exptl_absorpt_correction_T_max 0.7453
_exptl_absorpt_correction_T_min 0.6342
_exptl_absorpt_correction_type multi-scan
_exptl_absorpt_process_details
;
G.M. Sheldrick (1998a). SADABS v.2.01, Bruker.
Siemens Area Detector Absorption Correction Program.
Bruker AXS. Madison. Wisconsin. USA
;
_exptl_crystal_colour colorless
_exptl_crystal_density_diffrn 1.263
_exptl_crystal_description plate
_exptl_crystal_F_000 1264
_exptl_crystal_size_max 0.576
_exptl_crystal_size_mid 0.156
_exptl_crystal_size_min 0.051
_refine_diff_density_max 0.603
_refine_diff_density_min -0.413
_refine_diff_density_rms 0.083
_refine_ls_extinction_coef 0.0014(2)
_refine_ls_extinction_expression Fc^*^=kFc[1+0.001xFc^2^\l^3^/sin(2\q)]^-1/4^
_refine_ls_extinction_method 'SHELXL-2014/7 (Sheldrick 2014'
_refine_ls_goodness_of_fit_ref 0.891
_refine_ls_hydrogen_treatment constr
_refine_ls_matrix_type full
_refine_ls_number_parameters 764
_refine_ls_number_reflns 11931
_refine_ls_number_restraints 0
_refine_ls_restrained_S_all 0.891
_refine_ls_R_factor_all 0.2843
_refine_ls_R_factor_gt 0.0859
_refine_ls_shift/su_max 0.000
_refine_ls_shift/su_mean 0.000
_refine_ls_structure_factor_coef Fsqd
_refine_ls_weighting_details 'w=1/[\s^2^(Fo^2^)+(0.0236P)^2^] where P=(Fo^2^+2Fc^2^)/3'
_refine_ls_weighting_scheme calc
_refine_ls_wR_factor_gt 0.1079
_refine_ls_wR_factor_ref 0.1552
_reflns_Friedel_coverage 0.000
_reflns_number_gt 3833
_reflns_number_total 11931
_reflns_threshold_expression 'I > 2\s(I)'
_cod_data_source_file d0ce01070g2.cif
_cod_data_source_block GVV_cx3_pure
_cod_original_cell_volume 3138.2(8)
_cod_database_code 7241242
_shelx_shelxl_version_number 2014/7
_shelx_space_group_comment
;
The symmetry employed for this shelxl refinement is uniquely defined
by the following loop, which should always be used as a source of
symmetry information in preference to the above space-group names.
They are only intended as comments.
;
_shelx_estimated_absorpt_t_min 0.890
_shelx_estimated_absorpt_t_max 0.989

loop_
_space_group_symop_operation_xyz
'x, y, z'
'-x, -y, -z'

loop_
_atom_site_label
_atom_site_type_symbol
_atom_site_fract_x
_atom_site_fract_y
_atom_site_fract_z
_atom_site_U_iso_or_equiv
_atom_site_adp_type
_atom_site_occupancy
_atom_site_site_symmetry_order
_atom_site_calc_flag
_atom_site_refinement_flags_posn
_atom_site_refinement_flags_adp
_atom_site_refinement_flags_occupancy
_atom_site_disorder_assembly
_atom_site_disorder_group
C2 C 0.1015(5) 0.4047(5) 0.2665(3) 0.0164(17) Uani 1 1 d . . . . .
C3 C 0.0978(5) 0.5091(5) 0.2561(3) 0.0230(18) Uani 1 1 d . . . . .
H3 H 0.0508 0.5465 0.2231 0.028 Uiso 1 1 calc R U . . .
C4 C 0.1605(6) 0.5614(5) 0.2925(3) 0.0199(18) Uani 1 1 d . . . . .
C5 C 0.2295(5) 0.5039(5) 0.3393(3) 0.0201(17) Uani 1 1 d . . . . .
H5 H 0.2769 0.5375 0.3638 0.024 Uiso 1 1 calc R U . . .
C6 C 0.2320(5) 0.4001(5) 0.3515(3) 0.0164(17) Uani 1 1 d . . . . .
C7 C 0.1662(6) 0.3484(5) 0.3152(3) 0.0171(16) Uani 1 1 d . . . . .
C9 C 0.4758(5) 0.3383(5) 0.3963(3) 0.0185(12) Uani 1 1 d . . . . .
C10 C 0.5567(6) 0.3858(5) 0.4269(3) 0.0186(17) Uani 1 1 d . . . . .
H10 H 0.5227 0.4226 0.4550 0.022 Uiso 1 1 calc R U . . .
C11 C 0.6899(6) 0.3809(5) 0.4174(3) 0.0185(17) Uani 1 1 d . . . . .
C12 C 0.7336(6) 0.3277(5) 0.3746(3) 0.0213(17) Uani 1 1 d . . . . .
H12 H 0.8227 0.3243 0.3665 0.026 Uiso 1 1 calc R U . . .
C13 C 0.6526(6) 0.2799(5) 0.3435(3) 0.0185(12) Uani 1 1 d . . . . .
C14 C 0.5213(6) 0.2839(5) 0.3541(3) 0.0189(17) Uani 1 1 d . . . . .
C16 C 0.6628(6) 0.3118(5) 0.2224(3) 0.0195(17) Uani 1 1 d . . . . .
C17 C 0.6744(5) 0.4133(5) 0.2215(3) 0.0180(17) Uani 1 1 d . . . . .
H17 H 0.7192 0.4318 0.2531 0.022 Uiso 1 1 calc R U . . .
C18 C 0.6241(5) 0.4893(5) 0.1769(3) 0.0190(17) Uani 1 1 d . . . . .
C19 C 0.5637(5) 0.4574(5) 0.1306(3) 0.0212(18) Uani 1 1 d . . . . .
H19 H 0.5314 0.5070 0.0977 0.025 Uiso 1 1 calc R U . . .
C20 C 0.5491(5) 0.3558(5) 0.1310(3) 0.0196(17) Uani 1 1 d . . . . .
C21 C 0.5992(6) 0.2824(5) 0.1767(3) 0.0191(17) Uani 1 1 d . . . . .
C23 C 0.3126(6) 0.3867(5) 0.0855(3) 0.0247(18) Uani 1 1 d . . . . .
C24 C 0.2777(6) 0.4795(5) 0.0496(3) 0.0266(18) Uani 1 1 d . . . . .
H24 H 0.3305 0.5083 0.0156 0.032 Uiso 1 1 calc R U . . .
C25 C 0.1686(6) 0.5322(5) 0.0613(3) 0.0228(18) Uani 1 1 d . . . . .
C26 C 0.0946(6) 0.4843(5) 0.1109(3) 0.0259(19) Uani 1 1 d . . . . .
H26 H 0.0174 0.5167 0.1197 0.031 Uiso 1 1 calc R U . . .
C27 C 0.1271(6) 0.3919(5) 0.1481(3) 0.0232(18) Uani 1 1 d . . . . .
C28 C 0.2356(6) 0.3405(5) 0.1357(3) 0.0218(17) Uani 1 1 d . . . . .
C29 C 0.0693(5) 0.1977(5) 0.3638(3) 0.0238(18) Uani 1 1 d . . . . .
H291 H -0.0133 0.2219 0.3455 0.029 Uiso 1 1 calc R U . . .
H292 H 0.0730 0.2172 0.4033 0.029 Uiso 1 1 calc R U . . .
C30 C 0.0792(6) 0.0837(6) 0.3735(3) 0.0276(19) Uani 1 1 d . . . . .
C31 C -0.0211(6) 0.0242(6) 0.4115(3) 0.0286(19) Uani 1 1 d . . . . .
C32 C -0.1206(6) 0.0681(6) 0.4379(3) 0.036(2) Uani 1 1 d . . . . .
H32 H -0.1254 0.1397 0.4327 0.043 Uiso 1 1 calc R U . . .
C33 C -0.2143(6) 0.0081(6) 0.4721(3) 0.041(2) Uani 1 1 d . . . . .
H33 H -0.2841 0.0387 0.4893 0.049 Uiso 1 1 calc R U . . .
C34 C -0.2056(7) -0.0956(6) 0.4810(3) 0.049(2) Uani 1 1 d . . . . .
H34 H -0.2683 -0.1365 0.5054 0.059 Uiso 1 1 calc R U . . .
C35 C -0.1066(7) -0.1408(6) 0.4549(3) 0.045(2) Uani 1 1 d . . . . .
H35 H -0.1017 -0.2126 0.4609 0.054 Uiso 1 1 calc R U . . .
C36 C -0.0143(6) -0.0812(6) 0.4198(3) 0.035(2) Uani 1 1 d . . . . .
H36 H 0.0535 -0.1120 0.4013 0.042 Uiso 1 1 calc R U . . .
C37 C 0.4394(6) 0.1442(5) 0.3172(3) 0.0249(18) Uani 1 1 d . . . . .
H371 H 0.5069 0.1385 0.2866 0.030 Uiso 1 1 calc R U . . .
H372 H 0.3575 0.1270 0.3018 0.030 Uiso 1 1 calc R U . . .
C38 C 0.4676(6) 0.0689(5) 0.3756(3) 0.0259(19) Uani 1 1 d . . . . .
C39 C 0.4941(6) -0.0381(6) 0.3708(3) 0.0258(18) Uani 1 1 d . . . . .
C40 C 0.5093(5) -0.0645(5) 0.3150(3) 0.0275(19) Uani 1 1 d . . . . .
H40 H 0.5004 -0.0140 0.2787 0.033 Uiso 1 1 calc R U . . .
C41 C 0.5371(6) -0.1637(6) 0.3120(3) 0.035(2) Uani 1 1 d . . . . .
H41 H 0.5478 -0.1815 0.2739 0.042 Uiso 1 1 calc R U . . .
C42 C 0.5492(6) -0.2368(6) 0.3657(3) 0.036(2) Uani 1 1 d . . . . .
H42 H 0.5665 -0.3054 0.3642 0.043 Uiso 1 1 calc R U . . .
C43 C 0.5362(6) -0.2103(6) 0.4213(3) 0.034(2) Uani 1 1 d . . . . .
H43 H 0.5466 -0.2602 0.4577 0.040 Uiso 1 1 calc R U . . .
C44 C 0.5083(6) -0.1117(5) 0.4235(3) 0.0310(19) Uani 1 1 d . . . . .
H44 H 0.4986 -0.0939 0.4616 0.037 Uiso 1 1 calc R U . . .
C45 C 0.6379(5) 0.1341(5) 0.1381(3) 0.0206(17) Uani 1 1 d . . . . .
H451 H 0.7255 0.1124 0.1506 0.025 Uiso 1 1 calc R U . . .
H452 H 0.6431 0.1827 0.0984 0.025 Uiso 1 1 calc R U . . .
C46 C 0.5619(6) 0.0436(5) 0.1331(3) 0.0269(19) Uani 1 1 d . . . . .
C47 C 0.6020(6) -0.0136(5) 0.0864(3) 0.0221(17) Uani 1 1 d . . . . .
C48 C 0.7163(6) 0.0052(5) 0.0537(3) 0.0303(19) Uani 1 1 d . . . . .
H48 H 0.7718 0.0553 0.0611 0.036 Uiso 1 1 calc R U . . .
C49 C 0.7496(6) -0.0497(5) 0.0101(3) 0.0296(19) Uani 1 1 d . . . . .
H49 H 0.8288 -0.0380 -0.0115 0.035 Uiso 1 1 calc R U . . .
C50 C 0.6687(7) -0.1202(5) -0.0018(3) 0.038(2) Uani 1 1 d . . . . .
H50 H 0.6917 -0.1561 -0.0322 0.045 Uiso 1 1 calc R U . . .
C51 C 0.5539(6) -0.1399(5) 0.0298(3) 0.031(2) Uani 1 1 d . . . . .
H51 H 0.4989 -0.1899 0.0219 0.037 Uiso 1 1 calc R U . . .
C52 C 0.5202(6) -0.0854(5) 0.0737(3) 0.0267(18) Uani 1 1 d . . . . .
H52 H 0.4407 -0.0974 0.0950 0.032 Uiso 1 1 calc R U . . .
C53 C 0.2082(6) 0.1659(5) 0.1952(3) 0.0280(19) Uani 1 1 d . . . . .
H531 H 0.1611 0.1795 0.2311 0.034 Uiso 1 1 calc R U . . .
H532 H 0.2656 0.1069 0.2093 0.034 Uiso 1 1 calc R U . . .
C54 C 0.1149(6) 0.1392(5) 0.1529(3) 0.0261(19) Uani 1 1 d . . . . .
C55 C 0.0176(6) 0.0613(5) 0.1794(3) 0.0233(18) Uani 1 1 d . . . . .
C56 C -0.0439(6) 0.0599(5) 0.2347(3) 0.0280(19) Uani 1 1 d . . . . .
H56 H -0.0232 0.1084 0.2573 0.034 Uiso 1 1 calc R U . . .
C57 C -0.1355(6) -0.0122(5) 0.2571(3) 0.035(2) Uani 1 1 d . . . . .
H57 H -0.1790 -0.0119 0.2945 0.042 Uiso 1 1 calc R U . . .
C58 C -0.1633(7) -0.0835(6) 0.2256(4) 0.041(2) Uani 1 1 d . . . . .
H58 H -0.2249 -0.1335 0.2416 0.050 Uiso 1 1 calc R U . . .
C59 C -0.1030(6) -0.0836(5) 0.1714(4) 0.038(2) Uani 1 1 d . . . . .
H59 H -0.1233 -0.1336 0.1499 0.046 Uiso 1 1 calc R U . . .
C60 C -0.0133(6) -0.0120(6) 0.1476(3) 0.033(2) Uani 1 1 d . . . . .
H60 H 0.0276 -0.0123 0.1096 0.040 Uiso 1 1 calc R U . . .
C61 C 0.1473(6) 0.6772(5) 0.2824(3) 0.030(2) Uani 1 1 d . . . . .
C62 C 0.0230(6) 0.7020(5) 0.3133(3) 0.039(2) Uani 1 1 d . . . . .
H621 H 0.0260 0.6724 0.3569 0.059 Uiso 1 1 calc R U . . .
H622 H -0.0487 0.6739 0.2961 0.059 Uiso 1 1 calc R U . . .
H623 H 0.0121 0.7758 0.3066 0.059 Uiso 1 1 calc R U . . .
C63 C 0.2569(6) 0.7228(5) 0.3085(3) 0.048(2) Uani 1 1 d . . . . .
H631 H 0.3375 0.7032 0.2911 0.073 Uiso 1 1 calc R U . . .
H632 H 0.2562 0.6980 0.3526 0.073 Uiso 1 1 calc R U . . .
H633 H 0.2477 0.7969 0.2986 0.073 Uiso 1 1 calc R U . . .
C64 C 0.1435(7) 0.7282(5) 0.2146(3) 0.049(2) Uani 1 1 d . . . . .
H641 H 0.1464 0.8019 0.2095 0.073 Uiso 1 1 calc R U . . .
H642 H 0.0648 0.7101 0.1978 0.073 Uiso 1 1 calc R U . . .
H643 H 0.2170 0.7050 0.1934 0.073 Uiso 1 1 calc R U . . .
C65 C 0.7800(6) 0.4310(5) 0.4520(3) 0.0211(18) Uani 1 1 d . . . . .
C66 C 0.7632(7) 0.3897(7) 0.5192(3) 0.078(3) Uani 1 1 d . . . . .
H661 H 0.6727 0.3922 0.5308 0.118 Uiso 1 1 calc R U . . .
H662 H 0.8114 0.4308 0.5410 0.118 Uiso 1 1 calc R U . . .
H663 H 0.7944 0.3194 0.5297 0.118 Uiso 1 1 calc R U . . .
C67 C 0.9186(6) 0.4209(7) 0.4343(4) 0.093(4) Uani 1 1 d . . . . .
H671 H 0.9706 0.4596 0.4561 0.140 Uiso 1 1 calc R U . . .
H672 H 0.9304 0.4473 0.3906 0.140 Uiso 1 1 calc R U . . .
H673 H 0.9448 0.3493 0.4448 0.140 Uiso 1 1 calc R U . . .
C68 C 0.7520(7) 0.5443(6) 0.4401(4) 0.072(3) Uani 1 1 d . . . . .
H681 H 0.6645 0.5558 0.4536 0.107 Uiso 1 1 calc R U . . .
H682 H 0.7621 0.5740 0.3967 0.107 Uiso 1 1 calc R U . . .
H683 H 0.8114 0.5760 0.4625 0.107 Uiso 1 1 calc R U . . .
C69 C 0.6324(6) 0.6010(5) 0.1766(3) 0.0234(18) Uani 1 1 d . . . . .
C70 C 0.7108(6) 0.6551(5) 0.1222(3) 0.054(3) Uani 1 1 d . . . . .
H701 H 0.7956 0.6233 0.1229 0.081 Uiso 1 1 calc R U . . .
H702 H 0.7191 0.7265 0.1236 0.081 Uiso 1 1 calc R U . . .
H703 H 0.6686 0.6507 0.0850 0.081 Uiso 1 1 calc R U . . .
C71 C 0.4989(5) 0.6491(5) 0.1749(3) 0.036(2) Uani 1 1 d . . . . .
H711 H 0.4546 0.6377 0.1396 0.054 Uiso 1 1 calc R U . . .
H712 H 0.5058 0.7221 0.1721 0.054 Uiso 1 1 calc R U . . .
H713 H 0.4509 0.6182 0.2120 0.054 Uiso 1 1 calc R U . . .
C72 C 0.6934(7) 0.6173(6) 0.2338(4) 0.063(3) Uani 1 1 d . . . . .
H721 H 0.6424 0.5842 0.2694 0.095 Uiso 1 1 calc R U . . .
H722 H 0.6971 0.6901 0.2323 0.095 Uiso 1 1 calc R U . . .
H723 H 0.7798 0.5882 0.2366 0.095 Uiso 1 1 calc R U . . .
C73 C 0.1396(6) 0.6360(6) 0.0226(3) 0.030(2) Uani 1 1 d . . . . .
C74 C 0.0051(6) 0.6768(5) 0.0375(3) 0.046(2) Uani 1 1 d . . . . .
H741 H -0.0598 0.6292 0.0317 0.068 Uiso 1 1 calc R U . . .
H742 H -0.0107 0.7430 0.0104 0.068 Uiso 1 1 calc R U . . .
H743 H 0.0013 0.6838 0.0796 0.068 Uiso 1 1 calc R U . . .
C75 C 0.2401(6) 0.7094(5) 0.0348(3) 0.036(2) Uani 1 1 d . . . . .
H751 H 0.2390 0.7090 0.0781 0.054 Uiso 1 1 calc R U . . .
H752 H 0.2208 0.7780 0.0115 0.054 Uiso 1 1 calc R U . . .
H753 H 0.3246 0.6879 0.0225 0.054 Uiso 1 1 calc R U . . .
C76 C 0.1462(6) 0.6351(6) -0.0449(3) 0.040(2) Uani 1 1 d . . . . .
H761 H 0.2312 0.6121 -0.0556 0.059 Uiso 1 1 calc R U . . .
H762 H 0.1296 0.7037 -0.0689 0.059 Uiso 1 1 calc R U . . .
H763 H 0.0822 0.5890 -0.0534 0.059 Uiso 1 1 calc R U . . .
O7 O 0.1704(4) 0.2436(3) 0.32512(18) 0.0206(12) Uani 1 1 d . . . . .
O14 O 0.4326(3) 0.2452(3) 0.32422(18) 0.0200(12) Uani 1 1 d . . . . .
O21 O 0.5774(4) 0.1810(3) 0.18170(18) 0.0233(12) Uani 1 1 d . . . . .
O28 O 0.2838(4) 0.2521(4) 0.1689(2) 0.0268(12) Uani 1 1 d . . . . .
O30 O 0.1660(4) 0.0450(3) 0.3498(2) 0.0331(14) Uani 1 1 d . . . . .
O38 O 0.4681(4) 0.0929(4) 0.4242(2) 0.0306(13) Uani 1 1 d . . . . .
O46 O 0.4686(4) 0.0170(3) 0.1660(2) 0.0326(13) Uani 1 1 d . . . . .
O54 O 0.1209(4) 0.1736(4) 0.0982(2) 0.0341(13) Uani 1 1 d . . . . .
S1 S 0.02442(15) 0.34692(14) 0.21340(8) 0.0247(5) Uani 1 1 d . . . . .
S8 S 0.31107(15) 0.33421(14) 0.41779(8) 0.0255(5) Uani 1 1 d . . . . .
S15 S 0.72055(15) 0.22206(14) 0.28619(8) 0.0232(5) Uani 1 1 d . . . . .
S22 S 0.45897(15) 0.32614(14) 0.07130(8) 0.0264(5) Uani 1 1 d . . . . .

loop_
_atom_site_aniso_label
_atom_site_aniso_U_11
_atom_site_aniso_U_22
_atom_site_aniso_U_33
_atom_site_aniso_U_23
_atom_site_aniso_U_13
_atom_site_aniso_U_12
C2 0.009(4) 0.022(5) 0.019(4) -0.007(4) 0.003(3) 0.003(3)
C3 0.010(4) 0.039(5) 0.020(4) -0.006(4) -0.003(3) 0.010(4)
C4 0.021(4) 0.016(5) 0.018(4) 0.006(4) 0.002(3) 0.011(4)
C5 0.020(4) 0.020(5) 0.018(4) 0.002(4) -0.001(3) 0.002(3)
C6 0.015(4) 0.023(5) 0.009(4) -0.001(3) 0.006(3) 0.003(3)
C7 0.013(4) 0.017(4) 0.018(4) 0.004(3) 0.002(3) -0.002(3)
C9 0.020(3) 0.019(3) 0.013(3) 0.003(2) -0.002(2) 0.007(2)
C10 0.025(4) 0.015(4) 0.014(4) -0.001(3) 0.000(3) 0.009(3)
C11 0.030(4) 0.013(4) 0.011(4) 0.001(3) -0.002(3) 0.006(3)
C12 0.016(4) 0.021(5) 0.023(4) 0.005(4) -0.004(3) 0.007(3)
C13 0.020(3) 0.019(3) 0.013(3) 0.003(2) -0.002(2) 0.007(2)
C14 0.017(4) 0.017(4) 0.022(4) -0.002(3) -0.012(3) 0.000(3)
C16 0.017(4) 0.025(5) 0.016(4) -0.006(4) 0.000(3) 0.008(4)
C17 0.012(4) 0.031(5) 0.015(4) -0.013(4) -0.002(3) 0.006(3)
C18 0.012(4) 0.022(5) 0.024(4) -0.007(4) 0.005(3) -0.001(3)
C19 0.008(4) 0.032(5) 0.020(4) 0.000(4) -0.001(3) 0.001(3)
C20 0.017(4) 0.025(5) 0.021(4) -0.016(4) 0.003(3) -0.005(4)
C21 0.023(4) 0.012(4) 0.023(4) -0.004(4) 0.004(3) -0.006(3)
C23 0.025(4) 0.035(5) 0.017(4) -0.011(4) 0.004(3) -0.010(4)
C24 0.033(4) 0.039(5) 0.007(4) -0.003(4) -0.002(3) -0.010(4)
C25 0.015(4) 0.028(5) 0.023(5) -0.001(4) -0.005(3) 0.001(4)
C26 0.015(4) 0.039(5) 0.025(5) -0.010(4) -0.003(3) -0.003(4)
C27 0.023(4) 0.039(5) 0.008(4) -0.004(4) -0.003(3) -0.007(4)
C28 0.025(4) 0.020(5) 0.019(4) -0.001(4) -0.011(3) -0.001(4)
C29 0.015(4) 0.030(5) 0.028(5) -0.009(4) 0.003(3) -0.002(4)
C30 0.023(4) 0.030(5) 0.029(5) -0.006(4) -0.010(4) 0.010(4)
C31 0.021(4) 0.038(6) 0.023(5) 0.001(4) -0.004(3) -0.001(4)
C32 0.027(4) 0.030(5) 0.043(5) 0.007(4) 0.003(4) -0.002(4)
C33 0.021(4) 0.042(6) 0.048(6) 0.014(5) 0.004(4) 0.004(4)
C34 0.038(5) 0.053(7) 0.042(6) 0.022(5) -0.012(4) -0.018(5)
C35 0.040(5) 0.034(6) 0.055(6) 0.003(5) -0.005(5) -0.008(5)
C36 0.034(5) 0.036(6) 0.035(5) -0.004(4) -0.007(4) -0.006(4)
C37 0.019(4) 0.037(5) 0.019(4) -0.007(4) 0.004(3) -0.001(4)
C38 0.014(4) 0.030(5) 0.029(5) 0.003(4) -0.002(3) -0.003(4)
C39 0.020(4) 0.031(5) 0.024(5) 0.000(4) -0.005(3) 0.000(4)
C40 0.026(4) 0.032(5) 0.024(5) -0.005(4) 0.002(3) -0.008(4)
C41 0.032(5) 0.031(5) 0.045(6) -0.014(5) 0.009(4) -0.012(4)
C42 0.036(5) 0.029(5) 0.045(6) -0.012(5) 0.002(4) -0.007(4)
C43 0.038(5) 0.027(5) 0.034(5) -0.004(4) -0.006(4) -0.001(4)
C44 0.034(4) 0.030(5) 0.030(5) -0.008(4) -0.006(4) -0.002(4)
C45 0.026(4) 0.017(4) 0.020(4) -0.008(4) 0.004(3) -0.002(3)
C46 0.036(5) 0.022(5) 0.021(5) -0.002(4) -0.007(4) 0.012(4)
C47 0.029(4) 0.015(4) 0.024(4) -0.008(4) 0.002(3) -0.006(4)
C48 0.038(5) 0.029(5) 0.022(4) -0.002(4) 0.006(4) -0.002(4)
C49 0.031(4) 0.028(5) 0.033(5) -0.011(4) -0.001(4) -0.005(4)
C50 0.051(5) 0.027(5) 0.035(5) -0.006(4) 0.008(4) 0.001(4)
C51 0.041(5) 0.024(5) 0.029(5) -0.009(4) 0.004(4) -0.001(4)
C52 0.038(4) 0.019(5) 0.019(4) 0.002(4) 0.001(4) 0.007(4)
C53 0.022(4) 0.034(5) 0.025(5) 0.000(4) -0.001(3) 0.000(4)
C54 0.026(4) 0.027(5) 0.026(5) -0.008(4) -0.001(4) 0.002(4)
C55 0.017(4) 0.027(5) 0.022(4) 0.002(4) -0.007(3) -0.001(4)
C56 0.039(5) 0.024(5) 0.024(5) -0.010(4) 0.000(4) -0.009(4)
C57 0.031(5) 0.024(5) 0.050(6) -0.010(4) -0.001(4) -0.001(4)
C58 0.041(5) 0.032(6) 0.045(6) 0.005(5) -0.001(4) -0.010(4)
C59 0.038(5) 0.020(5) 0.056(6) -0.004(5) -0.018(4) -0.002(4)
C60 0.040(5) 0.035(6) 0.024(5) -0.006(4) -0.007(4) 0.003(4)
C61 0.025(4) 0.029(5) 0.033(5) -0.003(4) -0.005(4) 0.010(4)
C62 0.044(5) 0.024(5) 0.048(6) -0.004(4) -0.005(4) 0.008(4)
C63 0.045(5) 0.022(5) 0.075(7) -0.001(5) -0.021(5) 0.005(4)
C64 0.070(6) 0.032(6) 0.040(6) 0.002(5) -0.002(5) 0.017(5)
C65 0.027(4) 0.020(5) 0.020(4) -0.013(4) -0.002(3) 0.001(4)
C66 0.090(7) 0.113(9) 0.033(6) -0.012(6) -0.009(5) -0.066(6)
C67 0.052(6) 0.180(12) 0.080(8) -0.096(8) 0.011(5) -0.045(7)
C68 0.080(7) 0.044(7) 0.097(9) -0.026(6) -0.021(6) -0.008(5)
C69 0.030(4) 0.014(4) 0.027(5) -0.004(4) -0.010(4) 0.000(4)
C70 0.058(5) 0.032(6) 0.071(7) -0.010(5) 0.033(5) -0.016(5)
C71 0.034(5) 0.023(5) 0.052(6) -0.010(4) -0.005(4) -0.004(4)
C72 0.086(7) 0.026(6) 0.086(8) -0.026(5) -0.032(6) 0.010(5)
C73 0.019(4) 0.045(6) 0.027(5) -0.006(4) 0.004(4) -0.007(4)
C74 0.034(5) 0.065(6) 0.028(5) 0.010(5) -0.006(4) 0.015(4)
C75 0.039(5) 0.036(5) 0.029(5) 0.000(4) 0.003(4) -0.006(4)
C76 0.035(4) 0.063(6) 0.018(5) -0.002(4) 0.002(4) -0.016(4)
O7 0.015(2) 0.020(3) 0.023(3) 0.001(2) 0.004(2) 0.001(2)
O14 0.015(2) 0.026(3) 0.021(3) -0.009(2) -0.003(2) 0.002(2)
O21 0.028(3) 0.031(3) 0.015(3) -0.013(2) 0.009(2) -0.008(2)
O28 0.017(3) 0.027(3) 0.032(3) 0.001(3) 0.002(2) -0.002(2)
O30 0.031(3) 0.022(3) 0.044(4) -0.004(3) 0.006(3) -0.002(3)
O38 0.042(3) 0.039(4) 0.015(3) -0.014(3) -0.002(2) 0.002(3)
O46 0.039(3) 0.031(3) 0.030(3) -0.013(3) 0.012(3) -0.014(3)
O54 0.039(3) 0.035(4) 0.026(3) -0.003(3) -0.002(3) -0.007(3)
S1 0.0194(10) 0.0342(13) 0.0198(11) -0.0035(10) -0.0011(8) -0.0065(9)
S8 0.0233(10) 0.0363(13) 0.0135(10) 0.0010(9) 0.0015(8) 0.0049(9)
S15 0.0233(10) 0.0259(12) 0.0217(11) -0.0087(10) -0.0006(8) 0.0057(9)
S22 0.0253(10) 0.0361(13) 0.0211(11) -0.0131(10) -0.0008(9) -0.0029(10)

loop_
_atom_type_symbol
_atom_type_description
_atom_type_scat_dispersion_real
_atom_type_scat_dispersion_imag
_atom_type_scat_source
C C 0.0033 0.0016 'International Tables Vol C Tables 4.2.6.8 and 6.1.1.4'
H H 0.0000 0.0000 'International Tables Vol C Tables 4.2.6.8 and 6.1.1.4'
O O 0.0106 0.0060 'International Tables Vol C Tables 4.2.6.8 and 6.1.1.4'
S S 0.1246 0.1234 'International Tables Vol C Tables 4.2.6.8 and 6.1.1.4'

loop_
_geom_angle_atom_site_label_1
_geom_angle_atom_site_label_2
_geom_angle_atom_site_label_3
_geom_angle
_geom_angle_site_symmetry_1
_geom_angle_site_symmetry_3
_geom_angle_publ_flag
C3 C2 C7 120.1(6) . . ?
C3 C2 S1 117.7(5) . . ?
C7 C2 S1 122.1(5) . . ?
C2 C3 C4 122.2(6) . . ?
C2 C3 H3 118.9 . . ?
C4 C3 H3 118.9 . . ?
C5 C4 C3 116.8(6) . . ?
C5 C4 C61 122.1(6) . . ?
C3 C4 C61 121.0(6) . . ?
C6 C5 C4 122.1(7) . . ?
C6 C5 H5 118.9 . . ?
C4 C5 H5 118.9 . . ?
C5 C6 C7 120.3(6) . . ?
C5 C6 S8 117.9(5) . . ?
C7 C6 S8 121.6(5) . . ?
C2 C7 O7 119.9(6) . . ?
C2 C7 C6 118.3(6) . . ?
O7 C7 C6 121.7(6) . . ?
C10 C9 C14 121.6(6) . . ?
C10 C9 S8 118.3(5) . . ?
C14 C9 S8 119.7(5) . . ?
C9 C10 C11 121.1(6) . . ?
C9 C10 H10 119.4 . . ?
C11 C10 H10 119.4 . . ?
C12 C11 C10 116.6(6) . . ?
C12 C11 C65 121.9(6) . . ?
C10 C11 C65 121.4(5) . . ?
C13 C12 C11 122.6(6) . . ?
C13 C12 H12 118.7 . . ?
C11 C12 H12 118.7 . . ?
C12 C13 C14 120.2(6) . . ?
C12 C13 S15 117.8(5) . . ?
C14 C13 S15 121.8(5) . . ?
O14 C14 C13 125.6(6) . . ?
O14 C14 C9 116.3(5) . . ?
C13 C14 C9 117.9(6) . . ?
C17 C16 C21 119.8(6) . . ?
C17 C16 S15 118.1(5) . . ?
C21 C16 S15 121.9(6) . . ?
C16 C17 C18 123.1(6) . . ?
C16 C17 H17 118.5 . . ?
C18 C17 H17 118.5 . . ?
C17 C18 C19 115.7(6) . . ?
C17 C18 C69 123.5(6) . . ?
C19 C18 C69 120.8(6) . . ?
C20 C19 C18 122.2(6) . . ?
C20 C19 H19 118.9 . . ?
C18 C19 H19 118.9 . . ?
C21 C20 C19 120.3(6) . . ?
C21 C20 S22 122.5(6) . . ?
C19 C20 S22 117.2(5) . . ?
C20 C21 O21 122.0(6) . . ?
C20 C21 C16 118.9(6) . . ?
O21 C21 C16 118.8(6) . . ?
C24 C23 C28 120.5(6) . . ?
C24 C23 S22 120.7(5) . . ?
C28 C23 S22 118.8(6) . . ?
C23 C24 C25 122.6(6) . . ?
C23 C24 H24 118.7 . . ?
C25 C24 H24 118.7 . . ?
C24 C25 C26 115.4(6) . . ?
C24 C25 C73 120.1(6) . . ?
C26 C25 C73 124.4(6) . . ?
C27 C26 C25 123.5(6) . . ?
C27 C26 H26 118.2 . . ?
C25 C26 H26 118.2 . . ?
C28 C27 C26 120.2(6) . . ?
C28 C27 S1 123.1(5) . . ?
C26 C27 S1 116.7(5) . . ?
O28 C28 C27 127.5(6) . . ?
O28 C28 C23 114.6(6) . . ?
C27 C28 C23 117.8(6) . . ?
O7 C29 C30 110.1(5) . . ?
O7 C29 H291 109.6 . . ?
C30 C29 H291 109.6 . . ?
O7 C29 H292 109.6 . . ?
C30 C29 H292 109.6 . . ?
H291 C29 H292 108.2 . . ?
O30 C30 C31 122.9(7) . . ?
O30 C30 C29 120.1(7) . . ?
C31 C30 C29 117.0(6) . . ?
C32 C31 C36 119.6(7) . . ?
C32 C31 C30 122.9(7) . . ?
C36 C31 C30 117.5(6) . . ?
C31 C32 C33 120.3(7) . . ?
C31 C32 H32 119.9 . . ?
C33 C32 H32 119.9 . . ?
C34 C33 C32 119.9(7) . . ?
C34 C33 H33 120.1 . . ?
C32 C33 H33 120.1 . . ?
C33 C34 C35 120.6(8) . . ?
C33 C34 H34 119.7 . . ?
C35 C34 H34 119.7 . . ?
C34 C35 C36 119.7(8) . . ?
C34 C35 H35 120.1 . . ?
C36 C35 H35 120.1 . . ?
C35 C36 C31 119.9(7) . . ?
C35 C36 H36 120.0 . . ?
C31 C36 H36 120.0 . . ?
O14 C37 C38 112.7(6) . . ?
O14 C37 H371 109.0 . . ?
C38 C37 H371 109.0 . . ?
O14 C37 H372 109.0 . . ?
C38 C37 H372 109.0 . . ?
H371 C37 H372 107.8 . . ?
O38 C38 C39 121.3(7) . . ?
O38 C38 C37 122.4(7) . . ?
C39 C38 C37 116.3(6) . . ?
C44 C39 C40 119.4(7) . . ?
C44 C39 C38 118.6(7) . . ?
C40 C39 C38 121.9(7) . . ?
C41 C40 C39 120.6(7) . . ?
C41 C40 H40 119.7 . . ?
C39 C40 H40 119.7 . . ?
C40 C41 C42 119.0(7) . . ?
C40 C41 H41 120.5 . . ?
C42 C41 H41 120.5 . . ?
C43 C42 C41 120.5(7) . . ?
C43 C42 H42 119.8 . . ?
C41 C42 H42 119.8 . . ?
C44 C43 C42 119.8(7) . . ?
C44 C43 H43 120.1 . . ?
C42 C43 H43 120.1 . . ?
C43 C44 C39 120.7(7) . . ?
C43 C44 H44 119.6 . . ?
C39 C44 H44 119.6 . . ?
O21 C45 C46 108.8(5) . . ?
O21 C45 H451 109.9 . . ?
C46 C45 H451 109.9 . . ?
O21 C45 H452 109.9 . . ?
C46 C45 H452 109.9 . . ?
H451 C45 H452 108.3 . . ?
O46 C46 C47 120.0(7) . . ?
O46 C46 C45 121.5(6) . . ?
C47 C46 C45 118.5(6) . . ?
C48 C47 C52 119.1(6) . . ?
C48 C47 C46 121.8(6) . . ?
C52 C47 C46 119.0(6) . . ?
C47 C48 C49 119.9(7) . . ?
C47 C48 H48 120.1 . . ?
C49 C48 H48 120.1 . . ?
C50 C49 C48 120.4(7) . . ?
C50 C49 H49 119.8 . . ?
C48 C49 H49 119.8 . . ?
C49 C50 C51 120.8(7) . . ?
C49 C50 H50 119.6 . . ?
C51 C50 H50 119.6 . . ?
C50 C51 C52 119.1(7) . . ?
C50 C51 H51 120.5 . . ?
C52 C51 H51 120.5 . . ?
C47 C52 C51 120.7(6) . . ?
C47 C52 H52 119.7 . . ?
C51 C52 H52 119.7 . . ?
O28 C53 C54 114.0(6) . . ?
O28 C53 H531 108.8 . . ?
C54 C53 H531 108.8 . . ?
O28 C53 H532 108.8 . . ?
C54 C53 H532 108.8 . . ?
H531 C53 H532 107.7 . . ?
O54 C54 C53 122.5(7) . . ?
O54 C54 C55 120.0(7) . . ?
C53 C54 C55 117.3(6) . . ?
C56 C55 C60 118.8(7) . . ?
C56 C55 C54 121.8(7) . . ?
C60 C55 C54 119.4(6) . . ?
C57 C56 C55 120.0(7) . . ?
C57 C56 H56 120.0 . . ?
C55 C56 H56 120.0 . . ?
C58 C57 C56 120.2(7) . . ?
C58 C57 H57 119.9 . . ?
C56 C57 H57 119.9 . . ?
C57 C58 C59 120.4(8) . . ?
C57 C58 H58 119.8 . . ?
C59 C58 H58 119.8 . . ?
C58 C59 C60 120.7(7) . . ?
C58 C59 H59 119.6 . . ?
C60 C59 H59 119.6 . . ?
C59 C60 C55 119.8(7) . . ?
C59 C60 H60 120.1 . . ?
C55 C60 H60 120.1 . . ?
C63 C61 C62 108.9(6) . . ?
C63 C61 C4 112.2(6) . . ?
C62 C61 C4 108.3(6) . . ?
C63 C61 C64 107.1(6) . . ?
C62 C61 C64 108.8(5) . . ?
C4 C61 C64 111.5(6) . . ?
C61 C62 H621 109.5 . . ?
C61 C62 H622 109.5 . . ?
H621 C62 H622 109.5 . . ?
C61 C62 H623 109.5 . . ?
H621 C62 H623 109.5 . . ?
H622 C62 H623 109.5 . . ?
C61 C63 H631 109.5 . . ?
C61 C63 H632 109.5 . . ?
H631 C63 H632 109.5 . . ?
C61 C63 H633 109.5 . . ?
H631 C63 H633 109.5 . . ?
H632 C63 H633 109.5 . . ?
C61 C64 H641 109.5 . . ?
C61 C64 H642 109.5 . . ?
H641 C64 H642 109.5 . . ?
C61 C64 H643 109.5 . . ?
H641 C64 H643 109.5 . . ?
H642 C64 H643 109.5 . . ?
C66 C65 C67 108.9(6) . . ?
C66 C65 C11 110.7(6) . . ?
C67 C65 C11 114.0(5) . . ?
C66 C65 C68 107.0(6) . . ?
C67 C65 C68 105.6(6) . . ?
C11 C65 C68 110.2(6) . . ?
C65 C66 H661 109.5 . . ?
C65 C66 H662 109.5 . . ?
H661 C66 H662 109.5 . . ?
C65 C66 H663 109.5 . . ?
H661 C66 H663 109.5 . . ?
H662 C66 H663 109.5 . . ?
C65 C67 H671 109.5 . . ?
C65 C67 H672 109.5 . . ?
H671 C67 H672 109.5 . . ?
C65 C67 H673 109.5 . . ?
H671 C67 H673 109.5 . . ?
H672 C67 H673 109.5 . . ?
C65 C68 H681 109.5 . . ?
C65 C68 H682 109.5 . . ?
H681 C68 H682 109.5 . . ?
C65 C68 H683 109.5 . . ?
H681 C68 H683 109.5 . . ?
H682 C68 H683 109.5 . . ?
C70 C69 C18 110.2(6) . . ?
C70 C69 C72 108.5(6) . . ?
C18 C69 C72 111.5(6) . . ?
C70 C69 C71 109.6(6) . . ?
C18 C69 C71 110.3(5) . . ?
C72 C69 C71 106.7(5) . . ?
C69 C70 H701 109.5 . . ?
C69 C70 H702 109.5 . . ?
H701 C70 H702 109.5 . . ?
C69 C70 H703 109.5 . . ?
H701 C70 H703 109.5 . . ?
H702 C70 H703 109.5 . . ?
C69 C71 H711 109.5 . . ?
C69 C71 H712 109.5 . . ?
H711 C71 H712 109.5 . . ?
C69 C71 H713 109.5 . . ?
H711 C71 H713 109.5 . . ?
H712 C71 H713 109.5 . . ?
C69 C72 H721 109.5 . . ?
C69 C72 H722 109.5 . . ?
H721 C72 H722 109.5 . . ?
C69 C72 H723 109.5 . . ?
H721 C72 H723 109.5 . . ?
H722 C72 H723 109.5 . . ?
C25 C73 C76 111.2(6) . . ?
C25 C73 C75 108.1(6) . . ?
C76 C73 C75 108.5(6) . . ?
C25 C73 C74 112.4(6) . . ?
C76 C73 C74 108.1(5) . . ?
C75 C73 C74 108.5(6) . . ?
C73 C74 H741 109.5 . . ?
C73 C74 H742 109.5 . . ?
H741 C74 H742 109.5 . . ?
C73 C74 H743 109.5 . . ?
H741 C74 H743 109.5 . . ?
H742 C74 H743 109.5 . . ?
C73 C75 H751 109.5 . . ?
C73 C75 H752 109.5 . . ?
H751 C75 H752 109.5 . . ?
C73 C75 H753 109.5 . . ?
H751 C75 H753 109.5 . . ?
H752 C75 H753 109.5 . . ?
C73 C76 H761 109.5 . . ?
C73 C76 H762 109.5 . . ?
H761 C76 H762 109.5 . . ?
C73 C76 H763 109.5 . . ?
H761 C76 H763 109.5 . . ?
H762 C76 H763 109.5 . . ?
C7 O7 C29 112.4(4) . . ?
C14 O14 C37 122.2(5) . . ?
C21 O21 C45 117.3(5) . . ?
C28 O28 C53 123.9(5) . . ?
C2 S1 C27 98.7(3) . . ?
C9 S8 C6 104.7(3) . . ?
C16 S15 C13 97.5(3) . . ?
C23 S22 C20 98.3(3) . . ?

loop_
_geom_bond_atom_site_label_1
_geom_bond_atom_site_label_2
_geom_bond_distance
_geom_bond_site_symmetry_2
_geom_bond_publ_flag
C2 C3 1.380(8) . ?
C2 C7 1.380(8) . ?
C2 S1 1.796(6) . ?
C3 C4 1.388(8) . ?
C3 H3 0.9500 . ?
C4 C5 1.381(8) . ?
C4 C61 1.536(9) . ?
C5 C6 1.370(8) . ?
C5 H5 0.9500 . ?
C6 C7 1.400(8) . ?
C6 S8 1.784(6) . ?
C7 O7 1.386(7) . ?
C9 C10 1.370(8) . ?
C9 C14 1.399(8) . ?
C9 S8 1.782(6) . ?
C10 C11 1.411(7) . ?
C10 H10 0.9500 . ?
C11 C12 1.393(7) . ?
C11 C65 1.512(8) . ?
C12 C13 1.381(8) . ?
C12 H12 0.9500 . ?
C13 C14 1.394(7) . ?
C13 S15 1.784(6) . ?
C14 O14 1.350(7) . ?
C16 C17 1.378(8) . ?
C16 C21 1.385(8) . ?
C16 S15 1.778(6) . ?
C17 C18 1.379(8) . ?
C17 H17 0.9500 . ?
C18 C19 1.395(8) . ?
C18 C69 1.516(8) . ?
C19 C20 1.385(8) . ?
C19 H19 0.9500 . ?
C20 C21 1.371(8) . ?
C20 S22 1.797(6) . ?
C21 O21 1.376(7) . ?
C23 C24 1.384(8) . ?
C23 C28 1.408(8) . ?
C23 S22 1.781(6) . ?
C24 C25 1.386(7) . ?
C24 H24 0.9500 . ?
C25 C26 1.389(8) . ?
C25 C73 1.510(9) . ?
C26 C27 1.385(8) . ?
C26 H26 0.9500 . ?
C27 C28 1.376(8) . ?
C27 S1 1.803(6) . ?
C28 O28 1.359(7) . ?
C29 O7 1.418(6) . ?
C29 C30 1.512(9) . ?
C29 H291 0.9900 . ?
C29 H292 0.9900 . ?
C30 O30 1.211(6) . ?
C30 C31 1.474(9) . ?
C31 C32 1.378(8) . ?
C31 C36 1.397(9) . ?
C32 C33 1.391(9) . ?
C32 H32 0.9500 . ?
C33 C34 1.373(9) . ?
C33 H33 0.9500 . ?
C34 C35 1.380(8) . ?
C34 H34 0.9500 . ?
C35 C36 1.388(9) . ?
C35 H35 0.9500 . ?
C36 H36 0.9500 . ?
C37 O14 1.412(7) . ?
C37 C38 1.511(8) . ?
C37 H371 0.9900 . ?
C37 H372 0.9900 . ?
C38 O38 1.216(7) . ?
C38 C39 1.497(9) . ?
C39 C44 1.381(8) . ?
C39 C40 1.394(8) . ?
C40 C41 1.384(8) . ?
C40 H40 0.9500 . ?
C41 C42 1.393(9) . ?
C41 H41 0.9500 . ?
C42 C43 1.387(8) . ?
C42 H42 0.9500 . ?
C43 C44 1.371(8) . ?
C43 H43 0.9500 . ?
C44 H44 0.9500 . ?
C45 O21 1.417(6) . ?
C45 C46 1.505(8) . ?
C45 H451 0.9900 . ?
C45 H452 0.9900 . ?
C46 O46 1.223(7) . ?
C46 C47 1.491(8) . ?
C47 C48 1.389(7) . ?
C47 C52 1.394(8) . ?
C48 C49 1.397(8) . ?
C48 H48 0.9500 . ?
C49 C50 1.368(9) . ?
C49 H49 0.9500 . ?
C50 C51 1.384(8) . ?
C50 H50 0.9500 . ?
C51 C52 1.397(8) . ?
C51 H51 0.9500 . ?
C52 H52 0.9500 . ?
C53 O28 1.431(7) . ?
C53 C54 1.496(8) . ?
C53 H531 0.9900 . ?
C53 H532 0.9900 . ?
C54 O54 1.222(7) . ?
C54 C55 1.498(9) . ?
C55 C56 1.389(8) . ?
C55 C60 1.400(8) . ?
C56 C57 1.388(8) . ?
C56 H56 0.9500 . ?
C57 C58 1.364(9) . ?
C57 H57 0.9500 . ?
C58 C59 1.365(9) . ?
C58 H58 0.9500 . ?
C59 C60 1.377(9) . ?
C59 H59 0.9500 . ?
C60 H60 0.9500 . ?
C61 C63 1.514(9) . ?
C61 C62 1.529(7) . ?
C61 C64 1.537(9) . ?
C62 H621 0.9800 . ?
C62 H622 0.9800 . ?
C62 H623 0.9800 . ?
C63 H631 0.9800 . ?
C63 H632 0.9800 . ?
C63 H633 0.9800 . ?
C64 H641 0.9800 . ?
C64 H642 0.9800 . ?
C64 H643 0.9800 . ?
C65 C66 1.507(9) . ?
C65 C67 1.509(8) . ?
C65 C68 1.520(9) . ?
C66 H661 0.9800 . ?
C66 H662 0.9800 . ?
C66 H663 0.9800 . ?
C67 H671 0.9800 . ?
C67 H672 0.9800 . ?
C67 H673 0.9800 . ?
C68 H681 0.9800 . ?
C68 H682 0.9800 . ?
C68 H683 0.9800 . ?
C69 C70 1.515(8) . ?
C69 C72 1.525(8) . ?
C69 C71 1.531(7) . ?
C70 H701 0.9800 . ?
C70 H702 0.9800 . ?
C70 H703 0.9800 . ?
C71 H711 0.9800 . ?
C71 H712 0.9800 . ?
C71 H713 0.9800 . ?
C72 H721 0.9800 . ?
C72 H722 0.9800 . ?
C72 H723 0.9800 . ?
C73 C76 1.532(8) . ?
C73 C75 1.538(8) . ?
C73 C74 1.560(7) . ?
C74 H741 0.9800 . ?
C74 H742 0.9800 . ?
C74 H743 0.9800 . ?
C75 H751 0.9800 . ?
C75 H752 0.9800 . ?
C75 H753 0.9800 . ?
C76 H761 0.9800 . ?
C76 H762 0.9800 . ?
C76 H763 0.9800 . ?

loop_
_geom_torsion_atom_site_label_1
_geom_torsion_atom_site_label_2
_geom_torsion_atom_site_label_3
_geom_torsion_atom_site_label_4
_geom_torsion
_geom_torsion_site_symmetry_1
_geom_torsion_site_symmetry_2
_geom_torsion_site_symmetry_3
_geom_torsion_site_symmetry_4
_geom_torsion_publ_flag
C7 C2 C3 C4 1.8(9) . . . . ?
S1 C2 C3 C4 -176.3(4) . . . . ?
C2 C3 C4 C5 1.2(9) . . . . ?
C2 C3 C4 C61 -175.9(6) . . . . ?
C3 C4 C5 C6 -3.0(9) . . . . ?
C61 C4 C5 C6 174.1(6) . . . . ?
C4 C5 C6 C7 1.9(9) . . . . ?
C4 C5 C6 S8 -173.7(4) . . . . ?
C3 C2 C7 O7 -179.5(5) . . . . ?
S1 C2 C7 O7 -1.6(8) . . . . ?
C3 C2 C7 C6 -2.9(9) . . . . ?
S1 C2 C7 C6 175.0(4) . . . . ?
C5 C6 C7 C2 1.2(9) . . . . ?
S8 C6 C7 C2 176.5(4) . . . . ?
C5 C6 C7 O7 177.7(5) . . . . ?
S8 C6 C7 O7 -6.9(8) . . . . ?
C14 C9 C10 C11 -0.5(10) . . . . ?
S8 C9 C10 C11 172.0(4) . . . . ?
C9 C10 C11 C12 1.4(9) . . . . ?
C9 C10 C11 C65 -178.6(6) . . . . ?
C10 C11 C12 C13 -1.4(9) . . . . ?
C65 C11 C12 C13 178.7(6) . . . . ?
C11 C12 C13 C14 0.4(10) . . . . ?
C11 C12 C13 S15 175.7(5) . . . . ?
C12 C13 C14 O14 176.0(6) . . . . ?
S15 C13 C14 O14 0.9(9) . . . . ?
C12 C13 C14 C9 0.6(10) . . . . ?
S15 C13 C14 C9 -174.5(5) . . . . ?
C10 C9 C14 O14 -176.4(6) . . . . ?
S8 C9 C14 O14 11.2(8) . . . . ?
C10 C9 C14 C13 -0.5(10) . . . . ?
S8 C9 C14 C13 -173.0(5) . . . . ?
C21 C16 C17 C18 0.6(9) . . . . ?
S15 C16 C17 C18 -174.7(5) . . . . ?
C16 C17 C18 C19 -2.3(9) . . . . ?
C16 C17 C18 C69 177.8(6) . . . . ?
C17 C18 C19 C20 3.3(8) . . . . ?
C69 C18 C19 C20 -176.8(6) . . . . ?
C18 C19 C20 C21 -2.6(9) . . . . ?
C18 C19 C20 S22 175.5(4) . . . . ?
C19 C20 C21 O21 174.2(5) . . . . ?
S22 C20 C21 O21 -3.8(9) . . . . ?
C19 C20 C21 C16 0.8(9) . . . . ?
S22 C20 C21 C16 -177.3(4) . . . . ?
C17 C16 C21 C20 0.2(9) . . . . ?
S15 C16 C21 C20 175.3(5) . . . . ?
C17 C16 C21 O21 -173.4(5) . . . . ?
S15 C16 C21 O21 1.7(8) . . . . ?
C28 C23 C24 C25 1.3(10) . . . . ?
S22 C23 C24 C25 -175.9(5) . . . . ?
C23 C24 C25 C26 -1.5(10) . . . . ?
C23 C24 C25 C73 176.4(7) . . . . ?
C24 C25 C26 C27 2.1(10) . . . . ?
C73 C25 C26 C27 -175.7(6) . . . . ?
C25 C26 C27 C28 -2.4(11) . . . . ?
C25 C26 C27 S1 175.5(5) . . . . ?
C26 C27 C28 O28 176.7(6) . . . . ?
S1 C27 C28 O28 -1.1(10) . . . . ?
C26 C27 C28 C23 2.0(10) . . . . ?
S1 C27 C28 C23 -175.8(5) . . . . ?
C24 C23 C28 O28 -176.9(6) . . . . ?
S22 C23 C28 O28 0.4(8) . . . . ?
C24 C23 C28 C27 -1.5(10) . . . . ?
S22 C23 C28 C27 175.8(5) . . . . ?
O7 C29 C30 O30 0.7(9) . . . . ?
O7 C29 C30 C31 -178.5(5) . . . . ?
O30 C30 C31 C32 -179.2(6) . . . . ?
C29 C30 C31 C32 -0.1(10) . . . . ?
O30 C30 C31 C36 -0.4(10) . . . . ?
C29 C30 C31 C36 178.7(6) . . . . ?
C36 C31 C32 C33 -0.4(10) . . . . ?
C30 C31 C32 C33 178.3(7) . . . . ?
C31 C32 C33 C34 1.8(11) . . . . ?
C32 C33 C34 C35 -1.9(12) . . . . ?
C33 C34 C35 C36 0.6(11) . . . . ?
C34 C35 C36 C31 0.7(11) . . . . ?
C32 C31 C36 C35 -0.8(11) . . . . ?
C30 C31 C36 C35 -179.6(6) . . . . ?
O14 C37 C38 O38 8.5(9) . . . . ?
O14 C37 C38 C39 -171.9(5) . . . . ?
O38 C38 C39 C44 5.7(10) . . . . ?
C37 C38 C39 C44 -173.8(6) . . . . ?
O38 C38 C39 C40 -172.0(6) . . . . ?
C37 C38 C39 C40 8.4(9) . . . . ?
C44 C39 C40 C41 0.6(10) . . . . ?
C38 C39 C40 C41 178.3(6) . . . . ?
C39 C40 C41 C42 0.3(10) . . . . ?
C40 C41 C42 C43 -1.3(11) . . . . ?
C41 C42 C43 C44 1.5(11) . . . . ?
C42 C43 C44 C39 -0.6(11) . . . . ?
C40 C39 C44 C43 -0.4(11) . . . . ?
C38 C39 C44 C43 -178.2(6) . . . . ?
O21 C45 C46 O46 -4.1(9) . . . . ?
O21 C45 C46 C47 175.5(5) . . . . ?
O46 C46 C47 C48 -171.2(6) . . . . ?
C45 C46 C47 C48 9.2(9) . . . . ?
O46 C46 C47 C52 11.2(10) . . . . ?
C45 C46 C47 C52 -168.4(6) . . . . ?
C52 C47 C48 C49 -1.9(10) . . . . ?
C46 C47 C48 C49 -179.5(6) . . . . ?
C47 C48 C49 C50 1.6(11) . . . . ?
C48 C49 C50 C51 -1.2(11) . . . . ?
C49 C50 C51 C52 1.1(11) . . . . ?
C48 C47 C52 C51 1.8(10) . . . . ?
C46 C47 C52 C51 179.5(6) . . . . ?
C50 C51 C52 C47 -1.4(10) . . . . ?
O28 C53 C54 O54 14.6(9) . . . . ?
O28 C53 C54 C55 -170.1(5) . . . . ?
O54 C54 C55 C56 -143.1(7) . . . . ?
C53 C54 C55 C56 41.5(9) . . . . ?
O54 C54 C55 C60 36.4(9) . . . . ?
C53 C54 C55 C60 -139.0(6) . . . . ?
C60 C55 C56 C57 -1.0(10) . . . . ?
C54 C55 C56 C57 178.6(6) . . . . ?
C55 C56 C57 C58 1.6(11) . . . . ?
C56 C57 C58 C59 -1.2(11) . . . . ?
C57 C58 C59 C60 0.1(11) . . . . ?
C58 C59 C60 C55 0.5(11) . . . . ?
C56 C55 C60 C59 -0.1(10) . . . . ?
C54 C55 C60 C59 -179.7(6) . . . . ?
C5 C4 C61 C63 24.9(9) . . . . ?
C3 C4 C61 C63 -158.1(6) . . . . ?
C5 C4 C61 C62 -95.3(7) . . . . ?
C3 C4 C61 C62 81.7(7) . . . . ?
C5 C4 C61 C64 145.1(6) . . . . ?
C3 C4 C61 C64 -37.9(8) . . . . ?
C12 C11 C65 C66 -121.3(7) . . . . ?
C10 C11 C65 C66 58.8(8) . . . . ?
C12 C11 C65 C67 1.9(10) . . . . ?
C10 C11 C65 C67 -178.0(6) . . . . ?
C12 C11 C65 C68 120.5(7) . . . . ?
C10 C11 C65 C68 -59.4(8) . . . . ?
C17 C18 C69 C70 116.1(7) . . . . ?
C19 C18 C69 C70 -63.8(8) . . . . ?
C17 C18 C69 C72 -4.5(9) . . . . ?
C19 C18 C69 C72 175.7(6) . . . . ?
C17 C18 C69 C71 -122.8(6) . . . . ?
C19 C18 C69 C71 57.4(8) . . . . ?
C24 C25 C73 C76 51.3(8) . . . . ?
C26 C25 C73 C76 -131.0(7) . . . . ?
C24 C25 C73 C75 -67.7(8) . . . . ?
C26 C25 C73 C75 110.0(7) . . . . ?
C24 C25 C73 C74 172.7(6) . . . . ?
C26 C25 C73 C74 -9.6(10) . . . . ?
C2 C7 O7 C29 -91.3(7) . . . . ?
C6 C7 O7 C29 92.2(7) . . . . ?
C30 C29 O7 C7 -179.5(5) . . . . ?
C13 C14 O14 C37 51.3(9) . . . . ?
C9 C14 O14 C37 -133.3(6) . . . . ?
C38 C37 O14 C14 47.1(8) . . . . ?
C20 C21 O21 C45 71.1(8) . . . . ?
C16 C21 O21 C45 -115.5(6) . . . . ?
C46 C45 O21 C21 -155.0(5) . . . . ?
C27 C28 O28 C53 43.7(10) . . . . ?
C23 C28 O28 C53 -141.5(6) . . . . ?
C54 C53 O28 C28 46.4(8) . . . . ?
C3 C2 S1 C27 66.6(5) . . . . ?
C7 C2 S1 C27 -111.4(5) . . . . ?
C28 C27 S1 C2 88.7(6) . . . . ?
C26 C27 S1 C2 -89.2(6) . . . . ?
C10 C9 S8 C6 119.1(5) . . . . ?
C14 C9 S8 C6 -68.3(6) . . . . ?
C5 C6 S8 C9 -80.6(5) . . . . ?
C7 C6 S8 C9 104.0(5) . . . . ?
C17 C16 S15 C13 45.9(5) . . . . ?
C21 C16 S15 C13 -129.3(5) . . . . ?
C12 C13 S15 C16 -107.6(6) . . . . ?
C14 C13 S15 C16 67.7(6) . . . . ?
C24 C23 S22 C20 102.8(6) . . . . ?
C28 C23 S22 C20 -74.5(6) . . . . ?
C21 C20 S22 C23 118.8(6) . . . . ?
C19 C20 S22 C23 -59.3(5) . . . . ?
